data_4334318
loop_
_publ_author_name
'Minhak Oh'
'Lalit Rajput'
'Dongwook Kim'
'Dohyun Moon'
'Myoung Soo Lah'

_publ_section_title
;
 Crystal-to-Crystal Transformations of a Series of Isostructural
 Metal-Organic Frameworks with Different Sizes of Ligated Solvent
 Molecules
;
_journal_name_full 'Inorganic Chemistry'
_journal_page_first 3891
_journal_page_last 3899
_journal_paper_doi 10.1021/ic302641v
_journal_volume 52
_journal_year 2013
_chemical_formula_sum 'C21 H30 N4 O12 Zn2'
_chemical_formula_weight 661.23
_chemical_name_systematic
; 
 ? 
;
_space_group_IT_number 19
_symmetry_cell_setting orthorhombic
_symmetry_space_group_name_Hall 'P 2ac 2ab'
_symmetry_space_group_name_H-M 'P 21 21 21'
_atom_sites_solution_hydrogens geom
_atom_sites_solution_primary direct
_atom_sites_solution_secondary difmap
_audit_creation_method SHELXL-97
_cell_angle_alpha 90.00
_cell_angle_beta 90.00
_cell_angle_gamma 90.00
_cell_formula_units_Z 4
_cell_length_a 12.662(3)
_cell_length_b 14.662(3)
_cell_length_c 15.434(3)
_cell_measurement_reflns_used 18356
_cell_measurement_temperature 173(2)
_cell_measurement_theta_max 27.48
_cell_measurement_theta_min 3.08
_cell_volume 2865.3(11)
_computing_cell_refinement 'Rigaku Rapid Auto'
_computing_data_collection 'Rigaku Rapid Auto'
_computing_data_reduction 'Rigaku Rapid Auto'
_computing_molecular_graphics 'Diamond 3,ORTEP3'
_computing_publication_material WinGX
_computing_structure_refinement 'Bruker SHELXTL'
_computing_structure_solution 'Bruker SHELXTL'
_diffrn_ambient_temperature 173(2)
_diffrn_measured_fraction_theta_full 0.996
_diffrn_measured_fraction_theta_max 0.996
_diffrn_measurement_device_type 'imaging plate'
_diffrn_measurement_method 'omega scans'
_diffrn_radiation_monochromator graphite
_diffrn_radiation_source 'fine-focus sealed tube'
_diffrn_radiation_type MoK\a
_diffrn_radiation_wavelength 0.71073
_diffrn_reflns_av_R_equivalents 0.0591
_diffrn_reflns_av_sigmaI/netI 0.0567
_diffrn_reflns_limit_h_max 16
_diffrn_reflns_limit_h_min -16
_diffrn_reflns_limit_k_max 19
_diffrn_reflns_limit_k_min -19
_diffrn_reflns_limit_l_max 17
_diffrn_reflns_limit_l_min -20
_diffrn_reflns_number 27448
_diffrn_reflns_theta_full 27.48
_diffrn_reflns_theta_max 27.48
_diffrn_reflns_theta_min 3.08
_exptl_absorpt_coefficient_mu 1.738
_exptl_absorpt_correction_T_max 0.8056
_exptl_absorpt_correction_T_min 0.4770
_exptl_absorpt_correction_type multi-scan
_exptl_absorpt_process_details 'Rigaku Rapid Auto'
_exptl_crystal_colour colorless
_exptl_crystal_density_diffrn 1.533
_exptl_crystal_description rod
_exptl_crystal_F_000 1360
_exptl_crystal_size_max 0.50
_exptl_crystal_size_mid 0.27
_exptl_crystal_size_min 0.13
_refine_diff_density_max 0.427
_refine_diff_density_min -0.472
_refine_diff_density_rms 0.070
_refine_ls_abs_structure_details 'Flack H D (1983), Acta Cryst. A39, 876-881'
_refine_ls_abs_structure_Flack 0.017(11)
_refine_ls_extinction_coef 0.0020(5)
_refine_ls_extinction_expression Fc^*^=kFc[1+0.001xFc^2^\l^3^/sin(2\q)]^-1/4^
_refine_ls_extinction_method SHELXL
_refine_ls_goodness_of_fit_ref 1.056
_refine_ls_hydrogen_treatment constr
_refine_ls_matrix_type full
_refine_ls_number_parameters 460
_refine_ls_number_reflns 6541
_refine_ls_number_restraints 108
_refine_ls_restrained_S_all 1.068
_refine_ls_R_factor_all 0.0436
_refine_ls_R_factor_gt 0.0371
_refine_ls_shift/su_max 0.006
_refine_ls_shift/su_mean 0.000
_refine_ls_structure_factor_coef Fsqd
_refine_ls_weighting_details 'calc w=1/[\s^2^(Fo^2^)+(0.0374P)^2^+0.0000P] where P=(Fo^2^+2Fc^2^)/3'
_refine_ls_weighting_scheme calc
_refine_ls_wR_factor_gt 0.0794
_refine_ls_wR_factor_ref 0.0822
_reflns_number_gt 5809
_reflns_number_total 6541
_reflns_threshold_expression >2sigma(I)
_cod_data_source_file ic302641v_si_003.cif
_cod_data_source_block l12_068b
_cod_original_cell_volume 2865.2(10)
_cod_database_code 4334318

loop_
_symmetry_equiv_pos_as_xyz
'x, y, z'
'-x+1/2, -y, z+1/2'
'-x, y+1/2, -z+1/2'
'x+1/2, -y+1/2, -z'

loop_
_atom_site_label
_atom_site_type_symbol
_atom_site_fract_x
_atom_site_fract_y
_atom_site_fract_z
_atom_site_U_iso_or_equiv
_atom_site_adp_type
_atom_site_occupancy
_atom_site_symmetry_multiplicity
_atom_site_calc_flag
_atom_site_refinement_flags
_atom_site_disorder_assembly
_atom_site_disorder_group
Zn1 Zn 0.51137(3) 0.02411(2) 0.95292(2) 0.02733(10) Uani 1 1 d . . .
Zn2 Zn 0.70174(3) 0.16900(2) 0.84017(2) 0.03038(10) Uani 1 1 d . . .
O1 O 0.42916(16) 0.12970(14) 0.91789(15) 0.0324(5) Uani 1 1 d . . .
O2 O 0.53864(15) 0.17708(16) 0.81289(13) 0.0326(5) Uani 1 1 d . . .
O3 O 0.44553(17) 0.44998(15) 0.64630(15) 0.0362(5) Uani 1 1 d . . .
O4 O 0.30058(17) 0.52925(16) 0.68007(16) 0.0426(6) Uani 1 1 d . . .
O5 O 0.12479(16) 0.46910(14) 0.95996(15) 0.0351(5) Uani 1 1 d . . .
O6 O 0.15919(16) 0.33973(15) 1.02955(14) 0.0332(5) Uani 1 1 d . . .
C1 C 0.3931(2) 0.2703(2) 0.8504(2) 0.0264(6) Uani 1 1 d . . .
C2 C 0.4079(2) 0.3267(2) 0.77920(19) 0.0293(6) Uani 1 1 d . . .
H2 H 0.4597 0.3114 0.7371 0.035 Uiso 1 1 calc R . .
C3 C 0.3481(2) 0.4052(2) 0.7685(2) 0.0286(6) Uani 1 1 d . . .
C4 C 0.2718(2) 0.4276(2) 0.8307(2) 0.0293(6) Uani 1 1 d . . .
H4 H 0.2299 0.4809 0.8236 0.035 Uiso 1 1 calc R . .
C5 C 0.2570(2) 0.3720(2) 0.9031(2) 0.0264(6) Uani 1 1 d . . .
C6 C 0.3175(2) 0.2926(2) 0.9130(2) 0.0280(6) Uani 1 1 d . . .
H6 H 0.3072 0.2542 0.9618 0.034 Uiso 1 1 calc R . .
C7 C 0.4597(2) 0.1864(2) 0.86090(19) 0.0285(6) Uani 1 1 d . . .
C8 C 0.3649(2) 0.4675(2) 0.6928(2) 0.0317(7) Uani 1 1 d . . .
C9 C 0.1761(2) 0.3952(2) 0.9693(2) 0.0303(7) Uani 1 1 d . . .
O1N O 0.4060(2) -0.07295(19) 0.98611(18) 0.0528(7) Uani 1 1 d . . .
O2N O 0.3887(3) 0.0163(2) 1.0956(2) 0.0731(9) Uani 1 1 d . . .
O3N O 0.2995(3) -0.1081(3) 1.0909(3) 0.0996(14) Uani 1 1 d . . .
N1N N 0.3630(3) -0.0545(2) 1.0583(3) 0.0598(10) Uani 1 1 d . . .
O1S O 0.7600(2) 0.1835(2) 0.71491(18) 0.0651(8) Uani 1 1 d . . .
N1S N 0.8109(3) 0.1966(2) 0.5779(2) 0.0642(10) Uani 1 1 d . . .
C1S C 0.7363(3) 0.1892(3) 0.6373(3) 0.0500(10) Uani 1 1 d . . .
C2S C 0.6227(4) 0.1908(4) 0.6095(3) 0.0842(17) Uani 1 1 d . . .
H2S1 H 0.5771 0.1846 0.6605 0.126 Uiso 1 1 calc R . .
H2S2 H 0.6093 0.1401 0.5695 0.126 Uiso 1 1 calc R . .
H2S3 H 0.6075 0.2487 0.5803 0.126 Uiso 1 1 calc R . .
C3S C 0.7905(6) 0.1945(5) 0.4853(3) 0.111(2) Uani 1 1 d . . .
H3S1 H 0.7284 0.1565 0.4737 0.166 Uiso 1 1 calc R . .
H3S2 H 0.8519 0.1690 0.4551 0.166 Uiso 1 1 calc R . .
H3S3 H 0.7774 0.2566 0.4644 0.166 Uiso 1 1 calc R . .
C4S C 0.9217(4) 0.1970(4) 0.6080(4) 0.101(2) Uani 1 1 d . . .
H4S1 H 0.9286 0.2382 0.6577 0.152 Uiso 1 1 calc R . .
H4S2 H 0.9678 0.2179 0.5610 0.152 Uiso 1 1 calc R . .
H4S3 H 0.9422 0.1352 0.6253 0.152 Uiso 1 1 calc R . .
O2S O 0.7094(2) 0.30830(17) 0.8522(2) 0.0661(9) Uani 1 1 d D . .
N2A N 0.6507(7) 0.4445(5) 0.8060(7) 0.067(4) Uani 0.533(15) 1 d PD A 1
C5A C 0.6610(9) 0.3768(8) 0.8639(8) 0.053(4) Uani 0.533(15) 1 d PD A 1
C6A C 0.6141(13) 0.3821(9) 0.9516(9) 0.072(4) Uani 0.533(15) 1 d PD A 1
H6A1 H 0.5416 0.4053 0.9474 0.108 Uiso 0.533(15) 1 calc PR A 1
H6A2 H 0.6562 0.4234 0.9876 0.108 Uiso 0.533(15) 1 calc PR A 1
H6A3 H 0.6133 0.3213 0.9778 0.108 Uiso 0.533(15) 1 calc PR A 1
C7A C 0.5945(19) 0.5284(10) 0.8232(17) 0.079(6) Uani 0.533(15) 1 d PD A 1
H7A1 H 0.5558 0.5228 0.8779 0.119 Uiso 0.533(15) 1 calc PR A 1
H7A2 H 0.5445 0.5403 0.7760 0.119 Uiso 0.533(15) 1 calc PR A 1
H7A3 H 0.6449 0.5789 0.8272 0.119 Uiso 0.533(15) 1 calc PR A 1
C8A C 0.6972(11) 0.4363(10) 0.7216(10) 0.075(4) Uani 0.533(15) 1 d PD A 1
H8A1 H 0.7610 0.3986 0.7252 0.112 Uiso 0.533(15) 1 calc PR A 1
H8A2 H 0.7158 0.4970 0.6999 0.112 Uiso 0.533(15) 1 calc PR A 1
H8A3 H 0.6466 0.4077 0.6820 0.112 Uiso 0.533(15) 1 calc PR A 1
N2B N 0.6161(7) 0.4398(6) 0.8775(9) 0.073(4) Uani 0.467(15) 1 d PD A 2
C5B C 0.6749(9) 0.3818(8) 0.8291(9) 0.044(4) Uani 0.467(15) 1 d PD A 2
C6B C 0.7082(15) 0.4076(11) 0.7422(9) 0.070(4) Uani 0.467(15) 1 d PD A 2
H6B1 H 0.7595 0.4575 0.7458 0.105 Uiso 0.467(15) 1 calc PR A 2
H6B2 H 0.6466 0.4278 0.7088 0.105 Uiso 0.467(15) 1 calc PR A 2
H6B3 H 0.7407 0.3550 0.7135 0.105 Uiso 0.467(15) 1 calc PR A 2
C7B C 0.577(2) 0.5277(14) 0.8502(19) 0.097(10) Uani 0.467(15) 1 d PD A 2
H7B1 H 0.6098 0.5757 0.8851 0.146 Uiso 0.467(15) 1 calc PR A 2
H7B2 H 0.4999 0.5297 0.8581 0.146 Uiso 0.467(15) 1 calc PR A 2
H7B3 H 0.5937 0.5372 0.7889 0.146 Uiso 0.467(15) 1 calc PR A 2
C8B C 0.5930(16) 0.4164(11) 0.9671(11) 0.094(6) Uani 0.467(15) 1 d PD A 2
H8B1 H 0.6091 0.3519 0.9770 0.141 Uiso 0.467(15) 1 calc PR A 2
H8B2 H 0.5181 0.4275 0.9790 0.141 Uiso 0.467(15) 1 calc PR A 2
H8B3 H 0.6362 0.4541 1.0058 0.141 Uiso 0.467(15) 1 calc PR A 2
O3S O 0.85711(17) 0.14895(17) 0.87917(17) 0.0450(6) Uani 1 1 d D . .
N3A N 1.0173(4) 0.1212(4) 0.8255(4) 0.0653(18) Uani 0.749(10) 1 d PDU A 1
C9A C 0.9430(4) 0.1781(4) 0.8553(4) 0.0459(15) Uani 0.749(10) 1 d PDU A 1
C10A C 0.9671(8) 0.2779(5) 0.8654(7) 0.059(3) Uani 0.749(10) 1 d PDU A 1
H10A H 0.9027 0.3104 0.8823 0.089 Uiso 0.749(10) 1 calc PR A 1
H10B H 0.9932 0.3023 0.8103 0.089 Uiso 0.749(10) 1 calc PR A 1
H10C H 1.0211 0.2860 0.9103 0.089 Uiso 0.749(10) 1 calc PR A 1
C11A C 1.1259(5) 0.1472(6) 0.8056(7) 0.076(3) Uani 0.749(10) 1 d PDU A 1
H11A H 1.1325 0.2137 0.8077 0.113 Uiso 0.749(10) 1 calc PR A 1
H11B H 1.1444 0.1254 0.7475 0.113 Uiso 0.749(10) 1 calc PR A 1
H11C H 1.1737 0.1198 0.8483 0.113 Uiso 0.749(10) 1 calc PR A 1
C12A C 0.9905(9) 0.0249(6) 0.8149(9) 0.081(3) Uani 0.749(10) 1 d PDU A 1
H12A H 0.9135 0.0177 0.8153 0.121 Uiso 0.749(10) 1 calc PR A 1
H12B H 1.0212 -0.0104 0.8626 0.121 Uiso 0.749(10) 1 calc PR A 1
H12C H 1.0187 0.0027 0.7596 0.121 Uiso 0.749(10) 1 calc PR A 1
N3B N 1.0134(8) 0.1980(8) 0.8178(8) 0.045(4) Uani 0.251(10) 1 d PDU A 2
C9B C 0.9399(9) 0.1302(10) 0.8373(9) 0.046(4) Uani 0.251(10) 1 d PDU A 2
C10B C 0.959(3) 0.0352(18) 0.802(3) 0.080(11) Uani 0.251(10) 1 d PDU A 2
H10D H 0.9859 -0.0040 0.8485 0.120 Uiso 0.251(10) 1 calc PR A 2
H10E H 1.0104 0.0379 0.7549 0.120 Uiso 0.251(10) 1 calc PR A 2
H10F H 0.8922 0.0100 0.7803 0.120 Uiso 0.251(10) 1 calc PR A 2
C11B C 1.1126(13) 0.1793(16) 0.7711(14) 0.057(6) Uani 0.251(10) 1 d PDU A 2
H11D H 1.1139 0.1153 0.7529 0.086 Uiso 0.251(10) 1 calc PR A 2
H11E H 1.1727 0.1915 0.8093 0.086 Uiso 0.251(10) 1 calc PR A 2
H11F H 1.1170 0.2187 0.7199 0.086 Uiso 0.251(10) 1 calc PR A 2
C12B C 0.987(3) 0.2899(13) 0.8458(19) 0.054(7) Uani 0.251(10) 1 d PDU A 2
H12D H 0.9809 0.2913 0.9091 0.081 Uiso 0.251(10) 1 calc PR A 2
H12E H 0.9193 0.3081 0.8199 0.081 Uiso 0.251(10) 1 calc PR A 2
H12F H 1.0422 0.3322 0.8272 0.081 Uiso 0.251(10) 1 calc PR A 2

loop_
_atom_site_aniso_label
_atom_site_aniso_U_11
_atom_site_aniso_U_22
_atom_site_aniso_U_33
_atom_site_aniso_U_23
_atom_site_aniso_U_13
_atom_site_aniso_U_12
Zn1 0.03176(17) 0.02373(16) 0.02649(18) -0.00194(14) 0.00107(13) 0.00148(14)
Zn2 0.03144(18) 0.03024(18) 0.02947(19) -0.00044(15) 0.00404(14) -0.00106(15)
O1 0.0333(11) 0.0272(10) 0.0366(13) 0.0069(9) 0.0035(9) 0.0047(9)
O2 0.0297(10) 0.0428(12) 0.0254(11) -0.0001(10) 0.0006(8) 0.0091(10)
O3 0.0413(11) 0.0358(12) 0.0314(13) 0.0100(9) 0.0034(10) -0.0034(10)
O4 0.0335(11) 0.0378(12) 0.0565(16) 0.0238(11) 0.0001(11) 0.0003(11)
O5 0.0354(11) 0.0329(11) 0.0369(13) -0.0020(11) 0.0024(9) 0.0063(10)
O6 0.0379(11) 0.0346(11) 0.0270(12) 0.0006(9) 0.0032(8) -0.0034(10)
C1 0.0286(13) 0.0261(13) 0.0244(15) 0.0015(12) 0.0006(11) -0.0023(12)
C2 0.0286(13) 0.0301(15) 0.0290(16) 0.0016(13) -0.0016(12) 0.0007(14)
C3 0.0288(14) 0.0270(14) 0.0301(17) 0.0056(12) -0.0003(12) -0.0038(12)
C4 0.0304(14) 0.0255(14) 0.0320(17) 0.0024(12) -0.0027(12) -0.0010(12)
C5 0.0266(13) 0.0267(14) 0.0259(16) -0.0017(12) -0.0009(11) -0.0011(12)
C6 0.0305(15) 0.0293(15) 0.0243(15) 0.0052(11) -0.0018(11) -0.0021(13)
C7 0.0279(14) 0.0311(15) 0.0265(16) -0.0002(12) -0.0005(11) 0.0023(12)
C8 0.0340(15) 0.0312(15) 0.0299(16) 0.0071(13) -0.0038(12) -0.0036(14)
C9 0.0330(15) 0.0329(16) 0.0249(17) -0.0054(12) -0.0019(12) -0.0045(13)
O1N 0.0569(15) 0.0468(15) 0.0549(18) -0.0012(13) 0.0093(13) -0.0057(14)
O2N 0.082(2) 0.0563(18) 0.081(2) -0.0149(17) 0.0271(18) -0.0064(18)
O3N 0.092(2) 0.085(3) 0.122(3) 0.016(2) 0.052(2) -0.035(2)
N1N 0.0528(19) 0.0466(19) 0.080(3) 0.0091(19) 0.0225(19) 0.0062(16)
O1S 0.0635(17) 0.095(2) 0.0365(16) 0.0109(17) 0.0177(13) 0.0102(18)
N1S 0.089(3) 0.056(2) 0.047(2) 0.0060(16) 0.0293(19) 0.021(2)
C1S 0.068(2) 0.041(2) 0.040(2) 0.0050(16) 0.0136(18) 0.0065(19)
C2S 0.073(3) 0.123(5) 0.056(3) -0.006(3) 0.001(2) -0.012(3)
C3S 0.163(6) 0.125(5) 0.044(3) 0.014(3) 0.033(3) 0.055(5)
C4S 0.077(3) 0.120(5) 0.106(5) 0.008(4) 0.056(3) 0.013(4)
O2S 0.0621(17) 0.0261(13) 0.110(3) 0.0099(14) -0.0014(18) -0.0021(13)
N2A 0.068(6) 0.044(5) 0.090(8) 0.006(5) -0.045(6) -0.005(4)
C5A 0.049(6) 0.037(6) 0.073(10) -0.001(6) -0.010(6) -0.013(5)
C6A 0.084(8) 0.048(6) 0.085(9) -0.012(6) -0.012(7) 0.009(6)
C7A 0.091(14) 0.035(6) 0.112(13) -0.018(6) -0.052(10) 0.017(7)
C8A 0.059(6) 0.078(9) 0.087(10) 0.037(7) -0.031(7) -0.014(7)
N2B 0.058(5) 0.047(6) 0.115(12) -0.027(6) -0.021(6) 0.002(5)
C5B 0.031(5) 0.027(6) 0.073(10) -0.003(6) -0.013(5) -0.008(4)
C6B 0.095(10) 0.058(8) 0.057(8) 0.031(6) -0.036(7) -0.016(8)
C7B 0.062(8) 0.074(12) 0.16(3) -0.033(12) -0.033(12) 0.042(9)
C8B 0.099(11) 0.079(12) 0.104(13) -0.029(11) 0.033(9) -0.005(11)
O3S 0.0305(11) 0.0487(15) 0.0558(17) -0.0076(12) -0.0031(11) -0.0045(12)
N3A 0.039(3) 0.071(4) 0.086(4) -0.029(3) 0.010(2) -0.008(2)
C9A 0.035(3) 0.045(3) 0.057(3) -0.014(3) -0.002(2) -0.005(2)
C10A 0.052(4) 0.057(4) 0.069(6) -0.015(4) 0.002(4) -0.015(3)
C11A 0.043(3) 0.087(6) 0.097(6) -0.022(4) 0.011(4) 0.000(4)
C12A 0.070(5) 0.058(4) 0.115(7) -0.033(4) 0.000(5) -0.003(4)
N3B 0.031(6) 0.051(7) 0.053(7) -0.009(5) 0.007(5) -0.010(5)
C9B 0.038(7) 0.048(8) 0.051(8) -0.013(7) -0.002(6) 0.003(7)
C10B 0.081(14) 0.071(13) 0.089(13) -0.013(9) -0.004(9) 0.009(9)
C11B 0.037(7) 0.070(10) 0.065(9) -0.005(7) 0.010(7) -0.005(7)
C12B 0.064(11) 0.049(9) 0.051(10) -0.005(7) 0.012(8) -0.005(8)

loop_
_atom_type_symbol
_atom_type_description
_atom_type_scat_dispersion_real
_atom_type_scat_dispersion_imag
_atom_type_scat_source
C C 0.0033 0.0016 'International Tables Vol C Tables 4.2.6.8 and 6.1.1.4'
H H 0.0000 0.0000 'International Tables Vol C Tables 4.2.6.8 and 6.1.1.4'
N N 0.0061 0.0033 'International Tables Vol C Tables 4.2.6.8 and 6.1.1.4'
O O 0.0106 0.0060 'International Tables Vol C Tables 4.2.6.8 and 6.1.1.4'
Zn Zn 0.2839 1.4301 'International Tables Vol C Tables 4.2.6.8 and 6.1.1.4'

loop_
_geom_angle_atom_site_label_1
_geom_angle_atom_site_label_2
_geom_angle_atom_site_label_3
_geom_angle
_geom_angle_site_symmetry_1
_geom_angle_site_symmetry_3
O1 Zn1 O3 112.00(10) . 3_646
O1 Zn1 O5 122.71(9) . 4_557
O3 Zn1 O5 111.05(9) 3_646 4_557
O1 Zn1 O1N 106.17(11) . .
O3 Zn1 O1N 89.51(11) 3_646 .
O5 Zn1 O1N 110.16(11) 4_557 .
O2S Zn2 O4 176.04(12) . 3_646
O2S Zn2 O3S 94.01(11) . .
O4 Zn2 O3S 85.25(9) 3_646 .
O2S Zn2 O1S 88.01(14) . .
O4 Zn2 O1S 88.06(12) 3_646 .
O3S Zn2 O1S 87.00(11) . .
O2S Zn2 O6 89.21(12) . 4_557
O4 Zn2 O6 94.65(10) 3_646 4_557
O3S Zn2 O6 87.52(9) . 4_557
O1S Zn2 O6 173.67(11) . 4_557
O2S Zn2 O2 90.48(10) . .
O4 Zn2 O2 90.66(9) 3_646 .
O3S Zn2 O2 172.66(10) . .
O1S Zn2 O2 98.98(10) . .
O6 Zn2 O2 86.73(8) 4_557 .
C7 O1 Zn1 123.44(19) . .
C7 O2 Zn2 132.01(19) . .
C8 O3 Zn1 123.6(2) . 3_656
C8 O4 Zn2 139.4(2) . 3_656
C9 O5 Zn1 109.75(19) . 4_457
C9 O6 Zn2 135.3(2) . 4_457
C2 C1 C6 120.0(3) . .
C2 C1 C7 119.9(3) . .
C6 C1 C7 120.1(3) . .
C1 C2 C3 121.0(3) . .
C2 C3 C4 119.3(3) . .
C2 C3 C8 121.3(3) . .
C4 C3 C8 119.3(3) . .
C5 C4 C3 120.2(3) . .
C4 C5 C6 120.0(3) . .
C4 C5 C9 120.6(3) . .
C6 C5 C9 119.4(3) . .
C1 C6 C5 119.5(3) . .
O2 C7 O1 125.6(3) . .
O2 C7 C1 118.3(3) . .
O1 C7 C1 116.1(2) . .
O4 C8 O3 126.0(3) . .
O4 C8 C3 118.5(3) . .
O3 C8 C3 115.5(3) . .
O6 C9 O5 123.4(3) . .
O6 C9 C5 118.6(3) . .
O5 C9 C5 118.0(3) . .
N1N O1N Zn1 110.9(2) . .
O3N N1N O2N 121.3(4) . .
O3N N1N O1N 120.2(4) . .
O2N N1N O1N 118.4(3) . .
C1S O1S Zn2 145.1(3) . .
C1S N1S C3S 123.6(5) . .
C1S N1S C4S 117.4(4) . .
C3S N1S C4S 118.6(4) . .
O1S C1S N1S 120.2(4) . .
O1S C1S C2S 120.7(4) . .
N1S C1S C2S 119.0(4) . .
C5A O2S C5B 27.4(8) . .
C5A O2S Zn2 146.0(6) . .
C5B O2S Zn2 147.0(6) . .
C5A N2A C8A 120.2(10) . .
C5A N2A C7A 123.8(14) . .
C8A N2A C7A 116.1(12) . .
O2S C5A N2A 124.9(11) . .
O2S C5A C6A 113.0(10) . .
N2A C5A C6A 122.0(12) . .
C5B N2B C7B 126.1(16) . .
C5B N2B C8B 119.2(12) . .
C7B N2B C8B 114.7(14) . .
O2S C5B N2B 126.3(12) . .
O2S C5B C6B 113.3(11) . .
N2B C5B C6B 120.3(14) . .
C9A O3S C9B 35.3(6) . .
C9A O3S Zn2 134.7(3) . .
C9B O3S Zn2 132.0(6) . .
C9A N3A C11A 124.8(5) . .
C9A N3A C12A 118.5(6) . .
C11A N3A C12A 116.6(6) . .
O3S C9A N3A 120.7(5) . .
O3S C9A C10A 119.2(6) . .
N3A C9A C10A 120.0(6) . .
C9B N3B C12B 116.2(14) . .
C9B N3B C11B 122.8(13) . .
C12B N3B C11B 121.0(17) . .
O3S C9B N3B 120.7(13) . .
O3S C9B C10B 121.0(18) . .
N3B C9B C10B 118.2(18) . .

loop_
_geom_bond_atom_site_label_1
_geom_bond_atom_site_label_2
_geom_bond_distance
_geom_bond_site_symmetry_2
Zn1 O1 1.942(2) .
Zn1 O3 1.955(2) 3_646
Zn1 O5 1.970(2) 4_557
Zn1 O1N 2.017(3) .
Zn2 O2S 2.053(3) .
Zn2 O4 2.073(2) 3_646
Zn2 O3S 2.078(2) .
Zn2 O1S 2.080(3) .
Zn2 O6 2.086(2) 4_557
Zn2 O2 2.111(2) .
O1 C7 1.270(4) .
O2 C7 1.252(3) .
O3 C8 1.274(4) .
O3 Zn1 1.955(2) 3_656
O4 C8 1.234(4) .
O4 Zn2 2.073(2) 3_656
O5 C9 1.271(4) .
O5 Zn1 1.970(2) 4_457
O6 C9 1.254(4) .
O6 Zn2 2.086(2) 4_457
C1 C2 1.388(4) .
C1 C6 1.399(4) .
C1 C7 1.501(4) .
C2 C3 1.388(4) .
C3 C4 1.400(4) .
C3 C8 1.498(4) .
C4 C5 1.395(4) .
C5 C6 1.402(4) .
C5 C9 1.487(4) .
O1N N1N 1.269(4) .
O2N N1N 1.231(4) .
O3N N1N 1.231(4) .
O1S C1S 1.238(5) .
N1S C1S 1.321(5) .
N1S C3S 1.453(6) .
N1S C4S 1.478(7) .
C1S C2S 1.502(6) .
O2S C5A 1.190(12) .
O2S C5B 1.216(12) .
N2A C5A 1.342(12) .
N2A C8A 1.436(14) .
N2A C7A 1.445(13) .
C5A C6A 1.480(15) .
N2B C5B 1.354(13) .
N2B C7B 1.445(15) .
N2B C8B 1.455(15) .
C5B C6B 1.456(15) .
O3S C9A 1.226(5) .
O3S C9B 1.261(13) .
N3A C9A 1.338(7) .
N3A C11A 1.460(8) .
N3A C12A 1.462(9) .
C9A C10A 1.503(9) .
N3B C9B 1.395(15) .
N3B C12B 1.454(17) .
N3B C11B 1.473(15) .
C9B C10B 1.515(19) .
